data_4129985
loop_
_publ_author_name
'Hu, Pan'
'Lee, Sangsu'
'Herng, Tun Seng'
'Aratani, Naoki'
'Gon\,calves, Th\'eo P'
'Qi, Qingbiao'
'Shi, Xueliang'
'Yamada, Hiroko'
'Huang, Kuo-Wei'
'Ding, Jun'
'Kim, Dongho'
'Wu, Jishan'

_publ_section_title
;
 Toward Tetraradicaloid: The Effect of Fusion Mode on Radical Character
 and Chemical Reactivity.
;
_journal_issue 3
_journal_name_full 'Journal of the American Chemical Society'
_journal_page_first 1065
_journal_page_last 1077
_journal_paper_doi 10.1021/jacs.5b12532
_journal_volume 138
_journal_year 2016
_chemical_formula_moiety 'C55 H54 O'
_chemical_formula_sum 'C55 H54 O'
_chemical_formula_weight 730.98
_space_group_crystal_system monoclinic
_space_group_IT_number 14
_space_group_name_Hall '-P 2yn'
_space_group_name_H-M_alt 'P 1 21/n 1'
_atom_sites_solution_hydrogens geom
_audit_creation_method SHELXL-2014/6
_cell_angle_alpha 90
_cell_angle_beta 101.364(2)
_cell_angle_gamma 90
_cell_formula_units_Z 4
_cell_length_a 14.9865(5)
_cell_length_b 7.9786(3)
_cell_length_c 34.6321(12)
_cell_measurement_reflns_used 1092
_cell_measurement_temperature 100(2)
_cell_measurement_theta_max 74.544
_cell_measurement_theta_min 2.603
_cell_volume 4059.8(2)
_computing_cell_refinement 'SHELXTL, Acta Cryst., Sect. A 2008, 64, 112-122.'
_computing_data_collection 'APEX3 v2015.5.2'
_computing_data_reduction 'Saint, APEX v2014.11.0.'
_computing_molecular_graphics Ortep3
_computing_publication_material 'APEX3 v2015.5.2'
_computing_structure_refinement 'SHELXL-2014/6 (Sheldrick, 2014)'
_computing_structure_solution 'SHELXT, Acta Cryst., Sect. A 2015, A71, 3-8.'
_diffrn_ambient_temperature 100(2)
_diffrn_measured_fraction_theta_full 0.994
_diffrn_measured_fraction_theta_max 0.985
_diffrn_measurement_device_type 'Bruker AXS D8 Venture '
_diffrn_measurement_method 'profile data from \q/2\q scans'
_diffrn_radiation_type CuK\a
_diffrn_radiation_wavelength 1.54178
_diffrn_reflns_av_R_equivalents 0.0461
_diffrn_reflns_av_unetI/netI 0.0396
_diffrn_reflns_Laue_measured_fraction_full 0.994
_diffrn_reflns_Laue_measured_fraction_max 0.985
_diffrn_reflns_limit_h_max 18
_diffrn_reflns_limit_h_min -18
_diffrn_reflns_limit_k_max 8
_diffrn_reflns_limit_k_min -9
_diffrn_reflns_limit_l_max 42
_diffrn_reflns_limit_l_min -42
_diffrn_reflns_number 35607
_diffrn_reflns_point_group_measured_fraction_full 0.994
_diffrn_reflns_point_group_measured_fraction_max 0.985
_diffrn_reflns_theta_full 67.679
_diffrn_reflns_theta_max 74.544
_diffrn_reflns_theta_min 2.603
_exptl_absorpt_coefficient_mu 0.521
_exptl_absorpt_correction_T_max 0.967
_exptl_absorpt_correction_T_min 0.783
_exptl_absorpt_correction_type multi-scan
_exptl_absorpt_process_details Sadabs
_exptl_crystal_colour 'dark red'
_exptl_crystal_density_diffrn 1.196
_exptl_crystal_description 'prism frag'
_exptl_crystal_F_000 1568
_exptl_crystal_size_max 0.494
_exptl_crystal_size_mid 0.156
_exptl_crystal_size_min 0.064
_refine_diff_density_max 0.286
_refine_diff_density_min -0.245
_refine_diff_density_rms 0.047
_refine_ls_extinction_method none
_refine_ls_goodness_of_fit_ref 1.033
_refine_ls_hydrogen_treatment constr
_refine_ls_matrix_type full
_refine_ls_number_parameters 513
_refine_ls_number_reflns 8160
_refine_ls_number_restraints 0
_refine_ls_restrained_S_all 1.033
_refine_ls_R_factor_all 0.0670
_refine_ls_R_factor_gt 0.0486
_refine_ls_shift/su_max 0.000
_refine_ls_shift/su_mean 0.000
_refine_ls_structure_factor_coef Fsqd
_refine_ls_weighting_details 'w=1/[\s^2^(Fo^2^)+(0.0563P)^2^+2.2813P] where P=(Fo^2^+2Fc^2^)/3'
_refine_ls_weighting_scheme calc
_refine_ls_wR_factor_gt 0.1184
_refine_ls_wR_factor_ref 0.1306
_reflns_Friedel_coverage 0.000
_reflns_number_gt 6325
_reflns_number_total 8160
_reflns_threshold_expression 'I > 2\s(I)'
_cod_data_source_file ja5b12532_si_007.cif
_cod_data_source_block PF-M
_cod_original_sg_symbol_H-M 'P 21/n'
_cod_database_code 4129985
_shelx_space_group_comment
;
The symmetry employed for this shelxl refinement is uniquely defined
by the following loop, which should always be used as a source of
symmetry information in preference to the above space-group names.
They are only intended as comments.
;
_shelx_estimated_absorpt_t_min 0.783
_shelx_estimated_absorpt_t_max 0.967
_shelxl_version_number 2014/6

loop_
_space_group_symop_operation_xyz
'x, y, z'
'-x+1/2, y+1/2, -z+1/2'
'-x, -y, -z'
'x-1/2, -y-1/2, z-1/2'

loop_
_atom_site_label
_atom_site_type_symbol
_atom_site_fract_x
_atom_site_fract_y
_atom_site_fract_z
_atom_site_U_iso_or_equiv
_atom_site_adp_type
_atom_site_occupancy
_atom_site_site_symmetry_order
_atom_site_calc_flag
_atom_site_refinement_flags_posn
_atom_site_refinement_flags_adp
O1 O 0.58263(8) 0.66384(14) 0.00791(3) 0.0215(3) Uani 1 1 d . .
C1 C 0.50431(11) 0.74828(19) 0.00895(5) 0.0182(3) Uani 1 1 d . .
C2 C 0.44209(11) 0.7855(2) -0.02625(5) 0.0215(4) Uani 1 1 d . .
H2 H 0.4557 0.7534 -0.0509 0.026 Uiso 1 1 calc R U
C3 C 0.36254(11) 0.8673(2) -0.02517(5) 0.0213(4) Uani 1 1 d . .
H3 H 0.3210 0.8900 -0.0491 0.026 Uiso 1 1 calc R U
C4 C 0.34143(11) 0.9183(2) 0.01076(5) 0.0193(3) Uani 1 1 d . .
C5 C 0.25822(11) 0.9987(2) 0.01229(5) 0.0221(4) Uani 1 1 d . .
H5 H 0.2155 1.0177 -0.0115 0.027 Uiso 1 1 calc R U
C6 C 0.23776(11) 1.0497(2) 0.04720(5) 0.0229(4) Uani 1 1 d . .
H6 H 0.1807 1.1004 0.0477 0.028 Uiso 1 1 calc R U
C7 C 0.30191(11) 1.0265(2) 0.08227(5) 0.0200(3) Uani 1 1 d . .
H7 H 0.2883 1.0651 0.1064 0.024 Uiso 1 1 calc R U
C8 C 0.38497(11) 0.94832(19) 0.08245(5) 0.0177(3) Uani 1 1 d . .
C9 C 0.45164(11) 0.92988(19) 0.11875(4) 0.0169(3) Uani 1 1 d . .
C10 C 0.53037(11) 0.84046(19) 0.11942(4) 0.0168(3) Uani 1 1 d . .
C11 C 0.59403(11) 0.8195(2) 0.15667(5) 0.0185(3) Uani 1 1 d . .
H11 H 0.5839 0.8776 0.1794 0.022 Uiso 1 1 calc R U
C12 C 0.66725(11) 0.7188(2) 0.15937(4) 0.0184(3) Uani 1 1 d . .
C13 C 0.74197(11) 0.6750(2) 0.19218(5) 0.0196(3) Uani 1 1 d . .
C14 C 0.76404(11) 0.7279(2) 0.23103(5) 0.0219(4) Uani 1 1 d . .
H14 H 0.7264 0.8051 0.2412 0.026 Uiso 1 1 calc R U
C15 C 0.84311(12) 0.6646(2) 0.25482(5) 0.0231(4) Uani 1 1 d . .
H15 H 0.8588 0.6982 0.2816 0.028 Uiso 1 1 calc R U
C16 C 0.89911(12) 0.5535(2) 0.23994(5) 0.0232(4) Uani 1 1 d . .
H16 H 0.9527 0.5127 0.2567 0.028 Uiso 1 1 calc R U
C17 C 0.87800(11) 0.5007(2) 0.20081(5) 0.0215(4) Uani 1 1 d . .
H17 H 0.9167 0.4251 0.1907 0.026 Uiso 1 1 calc R U
C18 C 0.79874(11) 0.5617(2) 0.17686(5) 0.0197(3) Uani 1 1 d . .
C19 C 0.76186(11) 0.5345(2) 0.13476(5) 0.0193(3) Uani 1 1 d . .
C20 C 0.68350(11) 0.6294(2) 0.12485(5) 0.0191(3) Uani 1 1 d . .
C21 C 0.62387(11) 0.6533(2) 0.08786(5) 0.0187(3) Uani 1 1 d . .
H21 H 0.6352 0.5948 0.0654 0.022 Uiso 1 1 calc R U
C22 C 0.54997(11) 0.75977(19) 0.08388(4) 0.0172(3) Uani 1 1 d . .
C23 C 0.48782(11) 0.79608(19) 0.04605(4) 0.0166(3) Uani 1 1 d . .
C24 C 0.40576(11) 0.88629(19) 0.04646(5) 0.0172(3) Uani 1 1 d . .
C25 C 0.60550(12) 0.6245(2) -0.02960(5) 0.0207(3) Uani 1 1 d . .
H25A H 0.6066 0.7278 -0.0453 0.025 Uiso 1 1 calc R U
H25B H 0.5600 0.5468 -0.0446 0.025 Uiso 1 1 calc R U
C26 C 0.69834(12) 0.5436(2) -0.02120(5) 0.0226(4) Uani 1 1 d . .
H26A H 0.6966 0.4427 -0.0047 0.027 Uiso 1 1 calc R U
H26B H 0.7430 0.6228 -0.0062 0.027 Uiso 1 1 calc R U
C27 C 0.72883(12) 0.4936(2) -0.05912(5) 0.0238(4) Uani 1 1 d . .
H27A H 0.6882 0.4044 -0.0724 0.029 Uiso 1 1 calc R U
H27B H 0.7231 0.5916 -0.0770 0.029 Uiso 1 1 calc R U
C28 C 0.82659(13) 0.4311(2) -0.05160(5) 0.0278(4) Uani 1 1 d . .
H28A H 0.8328 0.3383 -0.0323 0.033 Uiso 1 1 calc R U
H28B H 0.8671 0.5230 -0.0396 0.033 Uiso 1 1 calc R U
C29 C 0.85871(14) 0.3693(2) -0.08837(6) 0.0327(4) Uani 1 1 d . .
H29A H 0.9211 0.3239 -0.0804 0.039 Uiso 1 1 calc R U
H29B H 0.8187 0.2765 -0.1002 0.039 Uiso 1 1 calc R U
C30 C 0.85884(15) 0.5043(3) -0.11935(6) 0.0390(5) Uani 1 1 d . .
H30A H 0.7966 0.5447 -0.1287 0.059 Uiso 1 1 calc R U
H30B H 0.8825 0.4576 -0.1415 0.059 Uiso 1 1 calc R U
H30C H 0.8975 0.5978 -0.1078 0.059 Uiso 1 1 calc R U
C31 C 0.42798(10) 1.0049(2) 0.15512(4) 0.0177(3) Uani 1 1 d . .
C32 C 0.44370(11) 1.1749(2) 0.16399(5) 0.0199(3) Uani 1 1 d . .
C33 C 0.41144(11) 1.2438(2) 0.19572(5) 0.0228(4) Uani 1 1 d . .
H33 H 0.4220 1.3591 0.2018 0.027 Uiso 1 1 calc R U
C34 C 0.36449(11) 1.1486(2) 0.21861(5) 0.0241(4) Uani 1 1 d . .
C35 C 0.35068(11) 0.9801(2) 0.20954(5) 0.0231(4) Uani 1 1 d . .
H35 H 0.3189 0.9133 0.2251 0.028 Uiso 1 1 calc R U
C36 C 0.38178(11) 0.9057(2) 0.17845(5) 0.0201(3) Uani 1 1 d . .
C37 C 0.80932(11) 0.4348(2) 0.10891(5) 0.0198(3) Uani 1 1 d . .
C38 C 0.85250(11) 0.5169(2) 0.08165(5) 0.0214(4) Uani 1 1 d . .
C39 C 0.90335(11) 0.4239(2) 0.05967(5) 0.0237(4) Uani 1 1 d . .
H39 H 0.9318 0.4797 0.0411 0.028 Uiso 1 1 calc R U
C40 C 0.91346(11) 0.2519(2) 0.06422(5) 0.0241(4) Uani 1 1 d . .
C41 C 0.86935(11) 0.1724(2) 0.09078(5) 0.0237(4) Uani 1 1 d . .
H41 H 0.8750 0.0543 0.0939 0.028 Uiso 1 1 calc R U
C42 C 0.81708(11) 0.2601(2) 0.11304(5) 0.0212(4) Uani 1 1 d . .
C43 C 0.49313(13) 1.2853(2) 0.13962(5) 0.0268(4) Uani 1 1 d . .
H43A H 0.4494 1.3322 0.1175 0.040 Uiso 1 1 calc R U
H43B H 0.5386 1.2187 0.1296 0.040 Uiso 1 1 calc R U
H43C H 0.5235 1.3768 0.1560 0.040 Uiso 1 1 calc R U
C44 C 0.32965(14) 1.2230(3) 0.25281(6) 0.0382(5) Uani 1 1 d . .
H44A H 0.2669 1.1860 0.2519 0.057 Uiso 1 1 calc R U
H44B H 0.3313 1.3456 0.2512 0.057 Uiso 1 1 calc R U
H44C H 0.3681 1.1859 0.2776 0.057 Uiso 1 1 calc R U
C45 C 0.36497(13) 0.7220(2) 0.16974(5) 0.0284(4) Uani 1 1 d . .
H45A H 0.3295 0.7087 0.1429 0.043 Uiso 1 1 calc R U
H45B H 0.3311 0.6742 0.1886 0.043 Uiso 1 1 calc R U
H45C H 0.4234 0.6638 0.1720 0.043 Uiso 1 1 calc R U
C46 C 0.84611(13) 0.7045(2) 0.07657(5) 0.0266(4) Uani 1 1 d . .
H46A H 0.7846 0.7348 0.0629 0.040 Uiso 1 1 calc R U
H46B H 0.8904 0.7421 0.0610 0.040 Uiso 1 1 calc R U
H46C H 0.8592 0.7586 0.1025 0.040 Uiso 1 1 calc R U
C47 C 0.97154(13) 0.1541(2) 0.04094(6) 0.0335(4) Uani 1 1 d . .
H47A H 0.9329 0.1086 0.0171 0.050 Uiso 1 1 calc R U
H47B H 1.0019 0.0619 0.0571 0.050 Uiso 1 1 calc R U
H47C H 1.0174 0.2285 0.0336 0.050 Uiso 1 1 calc R U
C48 C 0.76726(12) 0.1658(2) 0.14013(5) 0.0274(4) Uani 1 1 d . .
H48A H 0.7825 0.2142 0.1666 0.041 Uiso 1 1 calc R U
H48B H 0.7855 0.0477 0.1411 0.041 Uiso 1 1 calc R U
H48C H 0.7015 0.1744 0.1302 0.041 Uiso 1 1 calc R U
C1T C -0.00790(13) 0.0549(2) 0.21085(6) 0.0313(4) Uani 1 1 d . .
C2T C -0.02508(14) -0.0812(2) 0.18549(6) 0.0344(5) Uani 1 1 d . .
H2T H -0.0736 -0.1555 0.1873 0.041 Uiso 1 1 calc R U
C3T C 0.02777(15) -0.1098(3) 0.15750(6) 0.0407(5) Uani 1 1 d . .
H3T H 0.0153 -0.2039 0.1405 0.049 Uiso 1 1 calc R U
C4T C 0.09863(15) -0.0026(3) 0.15407(6) 0.0441(5) Uani 1 1 d . .
H4T H 0.1349 -0.0227 0.1349 0.053 Uiso 1 1 calc R U
C5T C 0.11538(15) 0.1329(3) 0.17885(6) 0.0428(5) Uani 1 1 d . .
H5T H 0.1635 0.2076 0.1767 0.051 Uiso 1 1 calc R U
C6T C 0.06329(14) 0.1623(2) 0.20692(6) 0.0353(5) Uani 1 1 d . .
H6T H 0.0761 0.2569 0.2238 0.042 Uiso 1 1 calc R U
C7T C -0.06424(15) 0.0838(3) 0.24126(6) 0.0406(5) Uani 1 1 d . .
H7T1 H -0.1278 0.1021 0.2283 0.061 Uiso 1 1 calc R U
H7T2 H -0.0416 0.1827 0.2570 0.061 Uiso 1 1 calc R U
H7T3 H -0.0604 -0.0144 0.2585 0.061 Uiso 1 1 calc R U

loop_
_atom_site_aniso_label
_atom_site_aniso_U_11
_atom_site_aniso_U_22
_atom_site_aniso_U_33
_atom_site_aniso_U_23
_atom_site_aniso_U_13
_atom_site_aniso_U_12
O1 0.0258(6) 0.0239(6) 0.0149(5) -0.0004(5) 0.0042(4) 0.0055(5)
C1 0.0195(8) 0.0144(8) 0.0205(8) 0.0011(6) 0.0033(6) 0.0003(6)
C2 0.0268(9) 0.0206(8) 0.0167(8) 0.0002(6) 0.0032(7) -0.0017(7)
C3 0.0227(9) 0.0212(8) 0.0175(8) 0.0034(6) -0.0022(6) -0.0015(7)
C4 0.0198(8) 0.0149(8) 0.0217(8) 0.0028(6) 0.0003(6) -0.0027(6)
C5 0.0186(8) 0.0208(8) 0.0238(8) 0.0036(7) -0.0032(6) -0.0002(6)
C6 0.0172(8) 0.0206(8) 0.0301(9) 0.0039(7) 0.0024(7) 0.0027(6)
C7 0.0199(8) 0.0178(8) 0.0227(8) 0.0013(6) 0.0049(6) 0.0002(6)
C8 0.0178(8) 0.0140(8) 0.0208(8) 0.0023(6) 0.0025(6) -0.0017(6)
C9 0.0203(8) 0.0121(7) 0.0179(8) 0.0003(6) 0.0030(6) -0.0009(6)
C10 0.0194(8) 0.0140(7) 0.0167(8) 0.0012(6) 0.0029(6) 0.0003(6)
C11 0.0214(8) 0.0177(8) 0.0162(8) -0.0019(6) 0.0031(6) 0.0008(6)
C12 0.0210(8) 0.0165(8) 0.0171(8) 0.0008(6) 0.0019(6) -0.0009(6)
C13 0.0199(8) 0.0168(8) 0.0212(8) 0.0022(6) 0.0017(6) 0.0016(6)
C14 0.0224(9) 0.0221(9) 0.0209(8) -0.0005(7) 0.0038(7) 0.0005(7)
C15 0.0251(9) 0.0234(9) 0.0189(8) 0.0003(7) 0.0001(7) -0.0011(7)
C16 0.0216(9) 0.0216(9) 0.0238(9) 0.0046(7) -0.0016(7) 0.0002(7)
C17 0.0210(8) 0.0171(8) 0.0255(9) 0.0022(7) 0.0026(7) 0.0021(6)
C18 0.0224(9) 0.0146(8) 0.0209(8) 0.0016(6) 0.0017(6) -0.0002(6)
C19 0.0210(8) 0.0151(8) 0.0207(8) 0.0007(6) 0.0012(6) 0.0018(6)
C20 0.0212(8) 0.0152(8) 0.0201(8) 0.0004(6) 0.0022(6) 0.0015(6)
C21 0.0227(8) 0.0168(8) 0.0161(8) -0.0018(6) 0.0026(6) 0.0016(6)
C22 0.0195(8) 0.0150(8) 0.0165(8) 0.0004(6) 0.0022(6) -0.0018(6)
C23 0.0194(8) 0.0121(7) 0.0177(8) 0.0004(6) 0.0019(6) -0.0015(6)
C24 0.0181(8) 0.0140(7) 0.0188(8) 0.0014(6) 0.0017(6) -0.0025(6)
C25 0.0273(9) 0.0194(8) 0.0160(8) -0.0008(6) 0.0058(6) -0.0007(7)
C26 0.0299(10) 0.0175(8) 0.0209(8) 0.0015(6) 0.0063(7) 0.0022(7)
C27 0.0295(9) 0.0196(8) 0.0237(9) -0.0022(7) 0.0083(7) -0.0013(7)
C28 0.0324(10) 0.0251(9) 0.0269(9) 0.0006(7) 0.0080(8) 0.0039(8)
C29 0.0310(10) 0.0346(11) 0.0345(10) -0.0047(8) 0.0116(8) 0.0038(8)
C30 0.0382(12) 0.0470(13) 0.0350(11) -0.0017(9) 0.0150(9) -0.0023(9)
C31 0.0150(8) 0.0191(8) 0.0181(8) 0.0002(6) 0.0008(6) 0.0033(6)
C32 0.0197(8) 0.0178(8) 0.0205(8) 0.0001(6) 0.0001(6) 0.0018(6)
C33 0.0233(9) 0.0182(8) 0.0254(9) -0.0047(7) 0.0014(7) 0.0020(7)
C34 0.0198(9) 0.0305(10) 0.0215(8) -0.0068(7) 0.0027(7) 0.0022(7)
C35 0.0197(9) 0.0291(9) 0.0207(8) 0.0004(7) 0.0049(7) -0.0031(7)
C36 0.0184(8) 0.0202(8) 0.0210(8) -0.0005(6) 0.0020(6) 0.0002(6)
C37 0.0184(8) 0.0192(8) 0.0196(8) -0.0014(6) -0.0015(6) 0.0029(6)
C38 0.0211(8) 0.0192(8) 0.0220(8) -0.0016(7) -0.0007(7) 0.0025(6)
C39 0.0191(9) 0.0260(9) 0.0255(9) -0.0023(7) 0.0031(7) -0.0011(7)
C40 0.0172(8) 0.0246(9) 0.0292(9) -0.0067(7) 0.0014(7) 0.0020(7)
C41 0.0221(9) 0.0145(8) 0.0327(9) -0.0042(7) 0.0008(7) 0.0025(6)
C42 0.0189(8) 0.0187(8) 0.0239(8) -0.0014(7) -0.0010(7) 0.0011(6)
C43 0.0350(10) 0.0196(9) 0.0260(9) 0.0008(7) 0.0070(8) -0.0033(7)
C44 0.0353(11) 0.0459(12) 0.0365(11) -0.0174(10) 0.0148(9) -0.0049(9)
C45 0.0350(10) 0.0212(9) 0.0305(10) -0.0008(7) 0.0102(8) -0.0049(8)
C46 0.0322(10) 0.0197(9) 0.0283(9) 0.0010(7) 0.0064(7) 0.0013(7)
C47 0.0245(10) 0.0307(10) 0.0465(12) -0.0123(9) 0.0094(8) 0.0026(8)
C48 0.0286(10) 0.0205(9) 0.0328(10) 0.0025(7) 0.0050(8) 0.0008(7)
C1T 0.0318(10) 0.0270(10) 0.0323(10) 0.0044(8) -0.0001(8) 0.0077(8)
C2T 0.0314(11) 0.0264(10) 0.0418(11) 0.0033(8) -0.0020(9) 0.0019(8)
C3T 0.0403(12) 0.0415(12) 0.0364(11) -0.0045(9) -0.0015(9) 0.0083(10)
C4T 0.0392(12) 0.0565(14) 0.0365(11) 0.0054(10) 0.0077(9) 0.0121(11)
C5T 0.0360(12) 0.0429(13) 0.0483(13) 0.0123(10) 0.0052(10) -0.0004(9)
C6T 0.0356(11) 0.0271(10) 0.0390(11) -0.0004(8) -0.0027(9) 0.0008(8)
C7T 0.0424(12) 0.0371(12) 0.0417(12) 0.0048(9) 0.0069(9) 0.0076(9)

loop_
_atom_type_symbol
_atom_type_description
_atom_type_scat_dispersion_real
_atom_type_scat_dispersion_imag
_atom_type_scat_source
C C 0.0181 0.0091 'International Tables Vol C Tables 4.2.6.8 and 6.1.1.4'
H H 0.0000 0.0000 'International Tables Vol C Tables 4.2.6.8 and 6.1.1.4'
O O 0.0492 0.0322 'International Tables Vol C Tables 4.2.6.8 and 6.1.1.4'

loop_
_geom_angle_atom_site_label_1
_geom_angle_atom_site_label_2
_geom_angle_atom_site_label_3
_geom_angle
C1 O1 C25 119.42(12)
O1 C1 C23 117.77(13)
O1 C1 C2 120.52(14)
C23 C1 C2 121.71(15)
C3 C2 C1 120.55(15)
C3 C2 H2 119.7
C1 C2 H2 119.7
C2 C3 C4 120.87(15)
C2 C3 H3 119.6
C4 C3 H3 119.6
C3 C4 C5 121.31(14)
C3 C4 C24 118.85(15)
C5 C4 C24 119.84(15)
C6 C5 C4 121.47(15)
C6 C5 H5 119.3
C4 C5 H5 119.3
C5 C6 C7 119.40(16)
C5 C6 H6 120.3
C7 C6 H6 120.3
C8 C7 C6 121.47(15)
C8 C7 H7 119.3
C6 C7 H7 119.3
C7 C8 C24 119.96(14)
C7 C8 C9 120.79(15)
C24 C8 C9 119.25(14)
C10 C9 C8 120.62(14)
C10 C9 C31 122.49(14)
C8 C9 C31 116.82(14)
C9 C10 C11 119.02(14)
C9 C10 C22 121.72(14)
C11 C10 C22 119.21(14)
C12 C11 C10 120.82(14)
C12 C11 H11 119.6
C10 C11 H11 119.6
C11 C12 C20 120.09(14)
C11 C12 C13 132.84(15)
C20 C12 C13 107.07(14)
C14 C13 C18 120.81(15)
C14 C13 C12 132.61(15)
C18 C13 C12 106.53(14)
C13 C14 C15 118.34(16)
C13 C14 H14 120.8
C15 C14 H14 120.8
C16 C15 C14 121.10(15)
C16 C15 H15 119.4
C14 C15 H15 119.4
C15 C16 C17 121.03(15)
C15 C16 H16 119.5
C17 C16 H16 119.5
C16 C17 C18 118.44(16)
C16 C17 H17 120.8
C18 C17 H17 120.8
C17 C18 C13 120.28(15)
C17 C18 C19 130.39(16)
C13 C18 C19 109.26(14)
C20 C19 C18 107.48(14)
C20 C19 C37 129.07(14)
C18 C19 C37 123.20(14)
C19 C20 C21 130.45(15)
C19 C20 C12 109.66(14)
C21 C20 C12 119.84(14)
C22 C21 C20 121.42(14)
C22 C21 H21 119.3
C20 C21 H21 119.3
C21 C22 C10 118.34(14)
C21 C22 C23 124.17(14)
C10 C22 C23 117.47(14)
C1 C23 C24 116.88(14)
C1 C23 C22 124.20(14)
C24 C23 C22 118.92(14)
C23 C24 C8 121.25(14)
C23 C24 C4 121.05(14)
C8 C24 C4 117.70(14)
O1 C25 C26 107.05(12)
O1 C25 H25A 110.3
C26 C25 H25A 110.3
O1 C25 H25B 110.3
C26 C25 H25B 110.3
H25A C25 H25B 108.6
C25 C26 C27 111.53(14)
C25 C26 H26A 109.3
C27 C26 H26A 109.3
C25 C26 H26B 109.3
C27 C26 H26B 109.3
H26A C26 H26B 108.0
C28 C27 C26 112.34(14)
C28 C27 H27A 109.1
C26 C27 H27A 109.1
C28 C27 H27B 109.1
C26 C27 H27B 109.1
H27A C27 H27B 107.9
C27 C28 C29 114.45(15)
C27 C28 H28A 108.6
C29 C28 H28A 108.6
C27 C28 H28B 108.6
C29 C28 H28B 108.6
H28A C28 H28B 107.6
C30 C29 C28 113.81(16)
C30 C29 H29A 108.8
C28 C29 H29A 108.8
C30 C29 H29B 108.8
C28 C29 H29B 108.8
H29A C29 H29B 107.7
C29 C30 H30A 109.5
C29 C30 H30B 109.5
H30A C30 H30B 109.5
C29 C30 H30C 109.5
H30A C30 H30C 109.5
H30B C30 H30C 109.5
C32 C31 C36 119.96(15)
C32 C31 C9 120.89(15)
C36 C31 C9 118.88(14)
C33 C32 C31 118.94(15)
C33 C32 C43 119.58(15)
C31 C32 C43 121.46(15)
C34 C33 C32 121.87(16)
C34 C33 H33 119.1
C32 C33 H33 119.1
C33 C34 C35 118.13(16)
C33 C34 C44 121.84(17)
C35 C34 C44 120.03(17)
C34 C35 C36 122.15(16)
C34 C35 H35 118.9
C36 C35 H35 118.9
C35 C36 C31 118.93(15)
C35 C36 C45 120.16(16)
C31 C36 C45 120.90(15)
C42 C37 C38 119.37(15)
C42 C37 C19 120.81(15)
C38 C37 C19 119.68(15)
C39 C38 C37 119.50(16)
C39 C38 C46 119.62(16)
C37 C38 C46 120.87(15)
C40 C39 C38 121.65(17)
C40 C39 H39 119.2
C38 C39 H39 119.2
C39 C40 C41 118.17(16)
C39 C40 C47 120.72(17)
C41 C40 C47 121.11(16)
C40 C41 C42 122.09(16)
C40 C41 H41 119.0
C42 C41 H41 119.0
C41 C42 C37 119.19(16)
C41 C42 C48 119.66(15)
C37 C42 C48 121.12(15)
C32 C43 H43A 109.5
C32 C43 H43B 109.5
H43A C43 H43B 109.5
C32 C43 H43C 109.5
H43A C43 H43C 109.5
H43B C43 H43C 109.5
C34 C44 H44A 109.5
C34 C44 H44B 109.5
H44A C44 H44B 109.5
C34 C44 H44C 109.5
H44A C44 H44C 109.5
H44B C44 H44C 109.5
C36 C45 H45A 109.5
C36 C45 H45B 109.5
H45A C45 H45B 109.5
C36 C45 H45C 109.5
H45A C45 H45C 109.5
H45B C45 H45C 109.5
C38 C46 H46A 109.5
C38 C46 H46B 109.5
H46A C46 H46B 109.5
C38 C46 H46C 109.5
H46A C46 H46C 109.5
H46B C46 H46C 109.5
C40 C47 H47A 109.5
C40 C47 H47B 109.5
H47A C47 H47B 109.5
C40 C47 H47C 109.5
H47A C47 H47C 109.5
H47B C47 H47C 109.5
C42 C48 H48A 109.5
C42 C48 H48B 109.5
H48A C48 H48B 109.5
C42 C48 H48C 109.5
H48A C48 H48C 109.5
H48B C48 H48C 109.5
C2T C1T C6T 117.95(19)
C2T C1T C7T 120.47(19)
C6T C1T C7T 121.58(18)
C3T C2T C1T 120.7(2)
C3T C2T H2T 119.6
C1T C2T H2T 119.6
C2T C3T C4T 120.7(2)
C2T C3T H3T 119.6
C4T C3T H3T 119.6
C5T C4T C3T 118.8(2)
C5T C4T H4T 120.6
C3T C4T H4T 120.6
C4T C5T C6T 121.0(2)
C4T C5T H5T 119.5
C6T C5T H5T 119.5
C5T C6T C1T 120.87(19)
C5T C6T H6T 119.6
C1T C6T H6T 119.6
C1T C7T H7T1 109.5
C1T C7T H7T2 109.5
H7T1 C7T H7T2 109.5
C1T C7T H7T3 109.5
H7T1 C7T H7T3 109.5
H7T2 C7T H7T3 109.5

loop_
_geom_bond_atom_site_label_1
_geom_bond_atom_site_label_2
_geom_bond_distance
O1 C1 1.3599(19)
O1 C25 1.4419(19)
C1 C23 1.408(2)
C1 C2 1.413(2)
C2 C3 1.366(2)
C2 H2 0.9500
C3 C4 1.403(2)
C3 H3 0.9500
C4 C5 1.412(2)
C4 C24 1.433(2)
C5 C6 1.367(2)
C5 H5 0.9500
C6 C7 1.405(2)
C6 H6 0.9500
C7 C8 1.391(2)
C7 H7 0.9500
C8 C24 1.431(2)
C8 C9 1.451(2)
C9 C10 1.375(2)
C9 C31 1.499(2)
C10 C11 1.455(2)
C10 C22 1.469(2)
C11 C12 1.349(2)
C11 H11 0.9500
C12 C20 1.453(2)
C12 C13 1.471(2)
C13 C14 1.387(2)
C13 C18 1.415(2)
C14 C15 1.397(2)
C14 H14 0.9500
C15 C16 1.388(2)
C15 H15 0.9500
C16 C17 1.394(2)
C16 H16 0.9500
C17 C18 1.395(2)
C17 H17 0.9500
C18 C19 1.470(2)
C19 C20 1.383(2)
C19 C37 1.480(2)
C20 C21 1.423(2)
C21 C22 1.381(2)
C21 H21 0.9500
C22 C23 1.479(2)
C23 C24 1.427(2)
C25 C26 1.509(2)
C25 H25A 0.9900
C25 H25B 0.9900
C26 C27 1.526(2)
C26 H26A 0.9900
C26 H26B 0.9900
C27 C28 1.521(2)
C27 H27A 0.9900
C27 H27B 0.9900
C28 C29 1.529(2)
C28 H28A 0.9900
C28 H28B 0.9900
C29 C30 1.521(3)
C29 H29A 0.9900
C29 H29B 0.9900
C30 H30A 0.9800
C30 H30B 0.9800
C30 H30C 0.9800
C31 C32 1.401(2)
C31 C36 1.407(2)
C32 C33 1.397(2)
C32 C43 1.511(2)
C33 C34 1.386(2)
C33 H33 0.9500
C34 C35 1.387(2)
C34 C44 1.507(2)
C35 C36 1.388(2)
C35 H35 0.9500
C36 C45 1.507(2)
C37 C42 1.404(2)
C37 C38 1.407(2)
C38 C39 1.393(2)
C38 C46 1.508(2)
C39 C40 1.386(2)
C39 H39 0.9500
C40 C41 1.387(2)
C40 C47 1.514(2)
C41 C42 1.391(2)
C41 H41 0.9500
C42 C48 1.510(2)
C43 H43A 0.9800
C43 H43B 0.9800
C43 H43C 0.9800
C44 H44A 0.9800
C44 H44B 0.9800
C44 H44C 0.9800
C45 H45A 0.9800
C45 H45B 0.9800
C45 H45C 0.9800
C46 H46A 0.9800
C46 H46B 0.9800
C46 H46C 0.9800
C47 H47A 0.9800
C47 H47B 0.9800
C47 H47C 0.9800
C48 H48A 0.9800
C48 H48B 0.9800
C48 H48C 0.9800
C1T C2T 1.388(3)
C1T C6T 1.396(3)
C1T C7T 1.492(3)
C2T C3T 1.386(3)
C2T H2T 0.9500
C3T C4T 1.387(3)
C3T H3T 0.9500
C4T C5T 1.373(3)
C4T H4T 0.9500
C5T C6T 1.382(3)
C5T H5T 0.9500
C6T H6T 0.9500
C7T H7T1 0.9800
C7T H7T2 0.9800
C7T H7T3 0.9800

loop_
_geom_torsion_atom_site_label_1
_geom_torsion_atom_site_label_2
_geom_torsion_atom_site_label_3
_geom_torsion_atom_site_label_4
_geom_torsion
C25 O1 C1 C23 -175.07(14)
C25 O1 C1 C2 5.1(2)
O1 C1 C2 C3 178.65(15)
C23 C1 C2 C3 -1.2(2)
C1 C2 C3 C4 0.9(3)
C2 C3 C4 C5 -178.17(16)
C2 C3 C4 C24 1.3(2)
C3 C4 C5 C6 -179.45(16)
C24 C4 C5 C6 1.1(2)
C4 C5 C6 C7 2.0(3)
C5 C6 C7 C8 -1.8(2)
C6 C7 C8 C24 -1.3(2)
C6 C7 C8 C9 178.11(15)
C7 C8 C9 C10 174.57(15)
C24 C8 C9 C10 -6.0(2)
C7 C8 C9 C31 -2.4(2)
C24 C8 C9 C31 177.03(14)
C8 C9 C10 C11 -177.77(14)
C31 C9 C10 C11 -0.9(2)
C8 C9 C10 C22 -0.4(2)
C31 C9 C10 C22 176.46(14)
C9 C10 C11 C12 173.18(15)
C22 C10 C11 C12 -4.3(2)
C10 C11 C12 C20 0.0(2)
C10 C11 C12 C13 179.47(16)
C11 C12 C13 C14 -2.9(3)
C20 C12 C13 C14 176.57(18)
C11 C12 C13 C18 179.73(18)
C20 C12 C13 C18 -0.78(18)
C18 C13 C14 C15 -0.8(2)
C12 C13 C14 C15 -177.89(17)
C13 C14 C15 C16 0.9(3)
C14 C15 C16 C17 -0.3(3)
C15 C16 C17 C18 -0.3(3)
C16 C17 C18 C13 0.4(2)
C16 C17 C18 C19 176.94(16)
C14 C13 C18 C17 0.2(3)
C12 C13 C18 C17 177.93(15)
C14 C13 C18 C19 -177.01(15)
C12 C13 C18 C19 0.72(18)
C17 C18 C19 C20 -177.23(17)
C13 C18 C19 C20 -0.39(19)
C17 C18 C19 C37 -2.6(3)
C13 C18 C19 C37 174.25(15)
C18 C19 C20 C21 177.34(16)
C37 C19 C20 C21 3.1(3)
C18 C19 C20 C12 -0.11(19)
C37 C19 C20 C12 -174.33(16)
C11 C12 C20 C19 -179.88(15)
C13 C12 C20 C19 0.55(19)
C11 C12 C20 C21 2.4(2)
C13 C12 C20 C21 -177.21(14)
C19 C20 C21 C22 -177.52(17)
C12 C20 C21 C22 -0.3(2)
C20 C21 C22 C10 -3.9(2)
C20 C21 C22 C23 177.15(15)
C9 C10 C22 C21 -171.21(15)
C11 C10 C22 C21 6.2(2)
C9 C10 C22 C23 7.8(2)
C11 C10 C22 C23 -174.82(14)
O1 C1 C23 C24 179.29(13)
C2 C1 C23 C24 -0.9(2)
O1 C1 C23 C22 -0.2(2)
C2 C1 C23 C22 179.58(15)
C21 C22 C23 C1 -10.5(3)
C10 C22 C23 C1 170.60(15)
C21 C22 C23 C24 170.00(15)
C10 C22 C23 C24 -8.9(2)
C1 C23 C24 C8 -176.64(14)
C22 C23 C24 C8 2.9(2)
C1 C23 C24 C4 3.2(2)
C22 C23 C24 C4 -177.28(14)
C7 C8 C24 C23 -175.94(15)
C9 C8 C24 C23 4.6(2)
C7 C8 C24 C4 4.2(2)
C9 C8 C24 C4 -175.21(14)
C3 C4 C24 C23 -3.4(2)
C5 C4 C24 C23 176.06(15)
C3 C4 C24 C8 176.38(15)
C5 C4 C24 C8 -4.1(2)
C1 O1 C25 C26 175.77(13)
O1 C25 C26 C27 179.01(13)
C25 C26 C27 C28 173.15(15)
C26 C27 C28 C29 176.46(15)
C27 C28 C29 C30 62.5(2)
C10 C9 C31 C32 99.25(19)
C8 C9 C31 C32 -83.81(19)
C10 C9 C31 C36 -86.6(2)
C8 C9 C31 C36 90.29(18)
C36 C31 C32 C33 -1.1(2)
C9 C31 C32 C33 172.93(14)
C36 C31 C32 C43 179.96(15)
C9 C31 C32 C43 -6.0(2)
C31 C32 C33 C34 0.0(2)
C43 C32 C33 C34 178.99(16)
C32 C33 C34 C35 0.7(2)
C32 C33 C34 C44 -179.95(16)
C33 C34 C35 C36 -0.4(3)
C44 C34 C35 C36 -179.74(16)
C34 C35 C36 C31 -0.7(2)
C34 C35 C36 C45 -179.92(16)
C32 C31 C36 C35 1.4(2)
C9 C31 C36 C35 -172.74(14)
C32 C31 C36 C45 -179.34(15)
C9 C31 C36 C45 6.5(2)
C20 C19 C37 C42 -116.3(2)
C18 C19 C37 C42 70.3(2)
C20 C19 C37 C38 68.0(2)
C18 C19 C37 C38 -105.43(18)
C42 C37 C38 C39 -1.0(2)
C19 C37 C38 C39 174.77(14)
C42 C37 C38 C46 -179.66(15)
C19 C37 C38 C46 -3.9(2)
C37 C38 C39 C40 -0.7(2)
C46 C38 C39 C40 177.99(16)
C38 C39 C40 C41 1.6(2)
C38 C39 C40 C47 -178.03(16)
C39 C40 C41 C42 -0.9(2)
C47 C40 C41 C42 178.74(16)
C40 C41 C42 C37 -0.7(2)
C40 C41 C42 C48 177.28(15)
C38 C37 C42 C41 1.7(2)
C19 C37 C42 C41 -174.04(14)
C38 C37 C42 C48 -176.28(15)
C19 C37 C42 C48 8.0(2)
C6T C1T C2T C3T 0.7(3)
C7T C1T C2T C3T -179.20(18)
C1T C2T C3T C4T -0.3(3)
C2T C3T C4T C5T -0.2(3)
C3T C4T C5T C6T 0.4(3)
C4T C5T C6T C1T 0.0(3)
C2T C1T C6T C5T -0.5(3)
C7T C1T C6T C5T 179.38(18)
